data_7151441
loop_
_publ_author_name
'Hester L. van Lingen'
'Wei Zhuang'
'Tore Hansen'
'Floris P. J. T. Rutjes'
'Karl Anker J\/orgensen'

_publ_section_title
;
 Formation of optically active chromanes by catalytic asymmetric tandem
 oxa-Michael addition--Friedel--Crafts alkylation reactions
;
_journal_issue 11
_journal_name_full 'Org. Biomol. Chem.'
_journal_page_first 1953
_journal_page_last 1958
_journal_paper_doi 10.1039/b303353h
_journal_volume 1
_journal_year 2003
_chemical_formula_moiety 'C29 H26 Br2 Cu N2 O2'
_chemical_formula_sum 'C29 H26 Br2 Cu N2 O2'
_chemical_formula_weight 657.91
_chemical_name_common CuBr2(1-Np-box)
_chemical_name_systematic
;                                   
2,2'-Isopropylidenebis(4-(1-naphthyl)-2-oxazoline)
-copper-dibromide
;
_space_group_IT_number 19
_symmetry_cell_setting orthorhombic
_symmetry_space_group_name_Hall 'P 2ac 2ab'
_symmetry_space_group_name_H-M 'P 21 21 21'
_atom_type_scat_source IntTabIV
_cell_angle_alpha 90.000
_cell_angle_beta 90.000
_cell_angle_gamma 90.000
_cell_formula_units_Z 4
_cell_length_a 10.2389(9)
_cell_length_b 13.089(1)
_cell_length_c 19.466(2)
_cell_measurement_reflns_used 6910
_cell_measurement_temperature 120
_cell_measurement_theta_max 30.5
_cell_measurement_theta_min 2.5
_cell_volume 2608.8(4)
_computing_cell_refinement 'SAINT (Siemens, 1995)'
_computing_data_collection 'SMART (Siemens, 1995)'
_computing_data_reduction 'SAINT (Siemens, 1995)'
_computing_molecular_graphics
;                                   
ORTEP-III (Burnett & Johnson,  1996), KRYSTAL                     
;
_computing_publication_material KRYSTAL
_computing_structure_refinement 'modified ORFLS(1962), KRYSTAL'
_computing_structure_solution
;                                   
SIR97 (Altomare et al., 1997 ), KRYSTAL                            
;
_diffrn_ambient_temperature 120
_diffrn_measured_fraction_theta_full 1.00
_diffrn_measured_fraction_theta_max 0.97
_diffrn_measurement_device 'Siemens SMART CCD diffractometer'
_diffrn_measurement_method '\w rotation scans with narrow frames'
_diffrn_radiation_monochromator graphite
_diffrn_radiation_source 'x-ray tube'
_diffrn_radiation_type 'Mo K\a'
_diffrn_radiation_wavelength 0.71073
_diffrn_reflns_av_R_equivalents 0.079
_diffrn_reflns_limit_h_max 13
_diffrn_reflns_limit_h_min -14
_diffrn_reflns_limit_k_max 18
_diffrn_reflns_limit_k_min -18
_diffrn_reflns_limit_l_max 27
_diffrn_reflns_limit_l_min -15
_diffrn_reflns_number 24177
_diffrn_reflns_reduction_process 24177
_diffrn_reflns_theta_full 28.3
_diffrn_reflns_theta_max 30.5
_diffrn_reflns_theta_min 2.5
_diffrn_standards_decay_% 0
_exptl_absorpt_coefficient_mu 3.940
_exptl_absorpt_correction_T_max 0.87
_exptl_absorpt_correction_T_min 0.44
_exptl_absorpt_correction_type integration
_exptl_absorpt_process_details 'XPREP, 1995'
_exptl_crystal_colour green
_exptl_crystal_density_diffrn 1.675
_exptl_crystal_density_meas ?
_exptl_crystal_density_method .
_exptl_crystal_description needle
_exptl_crystal_F_000 1316
_exptl_crystal_size_max 0.38
_exptl_crystal_size_mid 0.10
_exptl_crystal_size_min 0.04
_refine_diff_density_max 1.3(2)
_refine_diff_density_min -1.4(2)
_refine_ls_abs_structure_details
;The least squares refinement included a factor according to Rogers
(1981) refined against all 6592 significant reflections including
2027 Bijvoet pairs.                                   
;
_refine_ls_abs_structure_Rogers 1.04(2)
_refine_ls_extinction_method none
_refine_ls_goodness_of_fit_ref 0.90
_refine_ls_hydrogen_treatment refall
_refine_ls_matrix_type full
_refine_ls_number_constraints 0
_refine_ls_number_parameters 430
_refine_ls_number_reflns 5147
_refine_ls_number_restraints 0
_refine_ls_R_factor_gt 0.033
_refine_ls_shift/su_max 0.0024
_refine_ls_shift/su_mean 0.0003
_refine_ls_structure_factor_coef F
_refine_ls_weighting_details
;                                   
w= 1/{[\s~cs~(F^2^)+1.03F^2^]^1/2^- |F|}^2^                           
;
_refine_ls_weighting_scheme calc
_refine_ls_wR_factor_ref 0.035
_reflns_number_gt 5147
_reflns_number_total 7639
_reflns_threshold_expression I>3\s(I)
_cod_data_source_file b303353h.txt
_cod_data_source_block CuBr2Npbox
_cod_depositor_comments
;
The following automatic conversions were performed:

'_atom_site_thermal_displace_type' tag value 'Uij' was replaced with
'Uani' value 36 times.

Automatic conversion script
Id: cif_fix_values 1646 2011-03-28 12:23:43Z adriana 
;
_cod_database_code 7151441

loop_
_symmetry_equiv_pos_as_xyz
+x,+y,+z
1/2-x,-y,1/2+z
-x,1/2+y,1/2-z
1/2+x,1/2-y,-z

loop_
_atom_site_aniso_label
_atom_site_aniso_U_11
_atom_site_aniso_U_22
_atom_site_aniso_U_33
_atom_site_aniso_U_12
_atom_site_aniso_U_13
_atom_site_aniso_U_23
Br1 0.0179(2) 0.0219(2) 0.0244(2) 0.0055(2) -0.0019(2) 0.0030(2)
Br2 0.0119(2) 0.0292(2) 0.0281(3) -0.0028(2) 0.0008(2) -0.0043(2)
Cu 0.0097(2) 0.0205(2) 0.0124(2) 0.0022(2) -0.0011(2) -0.0011(2)
O1 0.015(1) 0.024(2) 0.022(2) 0.004(1) -0.005(1) -0.009(1)
O2 0.018(2) 0.032(2) 0.015(2) 0.006(1) -0.003(1) -0.009(1)
N1 0.015(2) 0.019(2) 0.012(2) 0.001(1) -0.001(1) -0.004(1)
N2 0.013(2) 0.022(2) 0.011(2) -0.001(1) 0.000(1) -0.002(1)
C1 0.034(3) 0.021(2) 0.016(2) 0.005(2) -0.004(2) -0.004(2)
C2 0.038(3) 0.026(3) 0.020(3) -0.004(2) -0.004(2) 0.006(2)
C3 0.027(3) 0.035(3) 0.016(2) -0.003(2) -0.001(2) 0.005(2)
C4 0.015(2) 0.033(3) 0.015(2) 0.002(2) -0.004(2) -0.001(2)
C5 0.023(3) 0.041(3) 0.016(3) 0.007(2) -0.002(2) -0.007(2)
C6 0.031(3) 0.031(3) 0.028(3) 0.006(2) -0.005(2) -0.013(2)
C7 0.028(3) 0.022(3) 0.026(3) 0.005(2) -0.001(2) -0.004(2)
C8 0.017(2) 0.024(2) 0.020(2) 0.002(2) -0.003(2) -0.006(2)
C9 0.013(2) 0.021(2) 0.014(2) 0.002(2) -0.005(2) -0.003(2)
C10 0.017(2) 0.019(2) 0.011(2) 0.002(2) -0.005(2) 0.002(2)
C11 0.016(2) 0.019(2) 0.013(2) 0.005(2) -0.004(2) -0.007(2)
C12 0.015(2) 0.025(3) 0.028(3) 0.001(2) -0.006(2) -0.012(2)
C13 0.017(2) 0.017(2) 0.011(2) -0.002(2) -0.002(2) 0.000(2)
C14 0.010(2) 0.017(2) 0.018(2) 0.001(2) -0.003(2) -0.004(2)
C15 0.038(3) 0.023(3) 0.023(3) 0.001(2) -0.006(2) -0.001(2)
C16 0.012(2) 0.041(3) 0.036(3) 0.002(2) 0.001(2) -0.017(3)
C17 0.014(2) 0.020(2) 0.014(2) 0.000(2) 0.001(2) -0.003(2)
C18 0.026(2) 0.025(3) 0.017(2) 0.001(2) -0.006(2) -0.008(2)
C19 0.016(2) 0.024(2) 0.010(2) -0.004(2) -0.001(2) 0.000(2)
C20 0.015(2) 0.027(2) 0.009(2) 0.003(2) 0.002(2) -0.003(2)
C21 0.014(2) 0.023(2) 0.014(2) 0.005(2) 0.004(2) -0.004(2)
C22 0.013(2) 0.031(2) 0.017(2) 0.007(2) -0.001(2) -0.004(2)
C23 0.018(2) 0.045(3) 0.023(2) 0.004(2) -0.003(2) -0.010(2)
C24 0.025(3) 0.055(4) 0.014(2) 0.017(3) -0.002(2) -0.003(2)
C25 0.029(3) 0.043(3) 0.020(3) 0.017(2) 0.008(2) 0.013(2)
C26 0.021(2) 0.032(2) 0.012(2) 0.010(2) 0.006(2) -0.001(2)
C27 0.027(2) 0.030(3) 0.019(2) 0.004(2) 0.010(2) 0.004(2)
C28 0.032(3) 0.025(2) 0.029(3) -0.005(2) 0.007(2) -0.001(2)
C29 0.025(2) 0.028(3) 0.018(3) -0.004(2) 0.000(2) 0.000(2)

loop_
_atom_site_label
_atom_site_fract_x
_atom_site_fract_y
_atom_site_fract_z
_atom_site_U_iso_or_equiv
_atom_site_thermal_displace_type
Br1 -0.08824(4) 0.14432(3) -0.09683(2) 0.0214(2) Uani
Br2 -0.19641(4) -0.11227(4) -0.11902(2) 0.0231(2) Uani
Cu 0.00114(4) -0.02085(4) -0.10429(3) 0.0142(2) Uani
O1 0.3639(3) 0.0029(2) -0.0089(2) 0.020(2) Uani
O2 0.2753(3) -0.2137(2) -0.1944(2) 0.022(2) Uani
N1 0.1574(3) 0.0074(3) -0.0458(2) 0.015(2) Uani
N2 0.1091(3) -0.1161(3) -0.1594(2) 0.015(2) Uani
C1 0.0455(5) -0.0284(4) 0.0868(2) 0.024(2) Uani
C2 -0.0270(5) -0.0482(4) 0.1460(3) 0.028(3) Uani
C3 -0.0647(5) 0.0288(4) 0.1883(3) 0.026(3) Uani
C4 -0.0316(4) 0.1316(4) 0.1723(2) 0.021(2) Uani
C5 -0.0728(5) 0.2152(4) 0.2135(2) 0.027(3) Uani
C6 -0.0411(5) 0.3131(4) 0.1971(3) 0.030(3) Uani
C7 0.0355(5) 0.3338(4) 0.1385(2) 0.025(3) Uani
C8 0.0754(4) 0.2554(3) 0.0972(3) 0.020(2) Uani
C9 0.0430(4) 0.1524(3) 0.1113(2) 0.016(2) Uani
C10 0.0803(4) 0.0689(3) 0.0690(2) 0.016(2) Uani
C11 0.1646(4) 0.0912(3) 0.0059(2) 0.016(2) Uani
C12 0.3123(4) 0.0950(4) 0.0227(3) 0.023(2) Uani
C13 0.2691(4) -0.0365(3) -0.0481(2) 0.015(2) Uani
C14 0.3088(4) -0.1318(3) -0.0862(2) 0.015(2) Uani
C15 0.2925(6) -0.2220(4) -0.0350(3) 0.028(3) Uani
C16 0.4522(4) -0.1251(4) -0.1096(3) 0.030(3) Uani
C17 0.2232(4) -0.1520(3) -0.1474(2) 0.016(2) Uani
C18 0.1766(5) -0.2268(4) -0.2489(2) 0.023(3) Uani
C19 0.0691(4) -0.1500(3) -0.2295(2) 0.017(2) Uani
C20 0.0589(4) -0.0573(3) -0.2762(2) 0.017(2) Uani
C21 -0.0314(4) -0.0576(3) -0.3326(2) 0.017(2) Uani
C22 -0.1098(4) -0.1433(4) -0.3500(2) 0.020(2) Uani
C23 -0.1903(4) -0.1414(4) -0.4060(2) 0.029(2) Uani
C24 -0.1988(5) -0.0548(4) -0.4480(2) 0.031(3) Uani
C25 -0.1263(5) 0.0295(5) -0.4322(3) 0.030(3) Uani
C26 -0.0404(4) 0.0311(4) -0.3751(2) 0.022(2) Uani
C27 0.0414(4) 0.1165(4) -0.3613(2) 0.025(2) Uani
C28 0.1284(5) 0.1131(4) -0.3087(3) 0.029(3) Uani
C29 0.1361(4) 0.0265(4) -0.2663(2) 0.024(2) Uani
H1 0.080(5) -0.089(4) 0.056(2) 0.032(14) Uiso
H2 -0.040(4) -0.107(3) 0.159(2) 0.006(11) Uiso
H3 -0.106(5) 0.015(4) 0.229(3) 0.035(15) Uiso
H5 -0.127(5) 0.200(4) 0.249(3) 0.042(17) Uiso
H6 -0.075(4) 0.371(3) 0.226(2) 0.016(11) Uiso
H7 0.066(4) 0.396(3) 0.126(2) 0.014(11) Uiso
H8 0.117(5) 0.269(4) 0.056(2) 0.024(13) Uiso
H11 0.133(4) 0.151(3) -0.017(2) 0.007(10) Uiso
H12a 0.327(4) 0.092(3) 0.072(2) 0.012(11) Uiso
H12b 0.355(5) 0.154(4) 0.000(3) 0.038(15) Uiso
H15a 0.321(4) -0.289(3) -0.055(2) 0.001(9) Uiso
H15b 0.350(6) -0.210(4) 0.010(3) 0.058(19) Uiso
H15c 0.198(5) -0.229(4) -0.016(2) 0.037(14) Uiso
H16a 0.483(5) -0.184(4) -0.129(2) 0.023(13) Uiso
H16b 0.460(5) -0.065(4) -0.146(3) 0.040(16) Uiso
H16c 0.510(5) -0.103(4) -0.073(3) 0.035(14) Uiso
H18a 0.226(4) -0.210(4) -0.293(2) 0.024(13) Uiso
H18b 0.148(6) -0.288(5) -0.248(3) 0.051(19) Uiso
H19 -0.009(4) -0.185(3) -0.224(2) 0.002(10) Uiso
H22 -0.108(4) -0.206(3) -0.325(2) 0.003(10) Uiso
H23 -0.238(5) -0.220(5) -0.412(3) 0.056(18) Uiso
H24 -0.251(5) -0.054(4) -0.484(3) 0.035(16) Uiso
H25 -0.131(5) 0.084(4) -0.457(2) 0.026(14) Uiso
H27 0.035(4) 0.180(3) -0.389(2) 0.011(10) Uiso
H28 0.191(4) 0.173(3) -0.301(2) 0.006(10) Uiso
H29 0.198(5) 0.027(4) -0.227(3) 0.044(16) Uiso

loop_
_geom_angle_atom_site_label_1
_geom_angle_atom_site_label_2
_geom_angle_atom_site_label_3
_geom_angle
N1 Cu N2 88.7(1)
Br1 Cu N2 146.0(1)
Br2 Cu N2 95.3(1)
Br1 Cu N1 96.1(1)
Br2 Cu N1 147.9(1)
Br1 Cu Br2 98.03(2)
C12 O1 C13 107.3(3)
C17 O2 C18 106.9(3)
C11 N1 C13 108.0(3)
Cu N1 C13 127.8(3)
Cu N1 C11 124.1(3)
C17 N2 C19 108.0(3)
Cu N2 C17 129.9(3)
Cu N2 C19 121.9(3)
C2 C1 C10 121.5(5)
C1 C2 C3 120.9(5)
C2 C3 C4 120.1(5)
C3 C4 C5 122.2(4)
C5 C4 C9 118.6(4)
C3 C4 C9 119.1(4)
C4 C5 C6 121.4(5)
C5 C6 C7 120.2(5)
C6 C7 C8 119.9(5)
C7 C8 C9 122.1(5)
C8 C9 C10 123.8(4)
C4 C9 C8 117.8(4)
C4 C9 C10 118.4(4)
C1 C10 C9 119.9(4)
C1 C10 C11 122.0(4)
C9 C10 C11 118.1(4)
N1 C11 C10 112.0(4)
N1 C11 C12 102.4(3)
C10 C11 C12 112.9(4)
O1 C12 C11 103.9(3)
O1 C13 N1 117.1(4)
N1 C13 C14 129.0(4)
O1 C13 C14 113.8(3)
C13 C14 C17 112.2(3)
C16 C14 C17 109.4(3)
C15 C14 C17 108.2(3)
C13 C14 C16 110.9(4)
C13 C14 C15 106.5(3)
C15 C14 C16 109.6(4)
O2 C17 N2 117.5(4)
N2 C17 C14 127.8(4)
O2 C17 C14 114.7(3)
O2 C18 C19 103.8(3)
N2 C19 C20 109.1(4)
N2 C19 C18 102.8(3)
C18 C19 C20 115.1(4)
C21 C20 C29 118.9(4)
C19 C20 C29 121.1(4)
C19 C20 C21 120.0(4)
C22 C21 C26 117.8(4)
C20 C21 C22 123.3(4)
C20 C21 C26 118.9(4)
C21 C22 C23 121.1(5)
C22 C23 C24 121.2(5)
C23 C24 C25 119.3(5)
C24 C25 C26 121.7(5)
C25 C26 C27 121.7(5)
C21 C26 C25 118.8(5)
C21 C26 C27 119.4(4)
C26 C27 C28 120.1(5)
C27 C28 C29 120.5(5)
C20 C29 C28 122.2(4)
C10 C1 H1 118(3)
C2 C1 H1 121(3)
C3 C2 H2 118(3)
C1 C2 H2 121(3)
C2 C3 H3 121(3)
C4 C3 H3 119(3)
C6 C5 H5 122(4)
C4 C5 H5 117(4)
C5 C6 H6 120(2)
C7 C6 H6 120(3)
C8 C7 H7 114(3)
C6 C7 H7 126(3)
C7 C8 H8 120(3)
C9 C8 H8 117(3)
N1 C11 H11 106(2)
C10 C11 H11 110(2)
C12 C11 H11 113(2)
H12a C12 H12b 113(4)
O1 C12 H12a 109(3)
C11 C12 H12a 111(2)
O1 C12 H12b 108(3)
C11 C12 H12b 111(3)
H15a C15 H15c 109(4)
H15a C15 H15b 107(4)
C14 C15 H15a 112(2)
H15b C15 H15c 104(4)
C14 C15 H15c 113(3)
C14 C15 H15b 111(3)
H16a C16 H16c 110(4)
H16a C16 H16b 110(4)
C14 C16 H16a 114(3)
H16b C16 H16c 102(4)
C14 C16 H16c 113(3)
C14 C16 H16b 108(3)
H18a C18 H18b 114(5)
O2 C18 H18b 109(4)
C19 C18 H18b 111(4)
O2 C18 H18a 104(3)
C19 C18 H18a 115(3)
N2 C19 H19 106(2)
C20 C19 H19 114(2)
C18 C19 H19 109(2)
C23 C22 H22 116(2)
C21 C22 H22 123(2)
C22 C23 H23 109(3)
C24 C23 H23 130(3)
C25 C24 H24 120(4)
C23 C24 H24 121(4)
C24 C25 H25 121(3)
C26 C25 H25 117(3)
C28 C27 H27 119(2)
C26 C27 H27 121(2)
C27 C28 H28 120(2)
C29 C28 H28 120(2)
C20 C29 H29 119(3)
C28 C29 H29 119(3)

loop_
_geom_bond_atom_site_label_1
_geom_bond_atom_site_label_2
_geom_bond_distance
Cu Br1 2.352(1)
Cu Br2 2.368(1)
Cu N1 1.998(3)
Cu N2 1.982(3)
O1 C13 1.339(5)
O1 C12 1.453(5)
O2 C17 1.332(5)
O2 C18 1.475(5)
N1 C13 1.280(5)
N1 C11 1.491(5)
N2 C17 1.281(5)
N2 C19 1.493(5)
C1 C10 1.367(6)
C1 C2 1.394(7)
C2 C3 1.357(7)
C3 C4 1.423(7)
C4 C5 1.421(7)
C4 C9 1.436(6)
C5 C6 1.361(7)
C6 C7 1.410(7)
C7 C8 1.366(6)
C8 C9 1.415(6)
C9 C10 1.422(6)
C10 C11 1.529(6)
C11 C12 1.548(6)
C13 C14 1.507(5)
C14 C17 1.502(5)
C14 C16 1.539(6)
C14 C15 1.555(6)
C18 C19 1.538(6)
C19 C20 1.520(6)
C20 C29 1.367(6)
C20 C21 1.434(6)
C21 C22 1.421(6)
C21 C26 1.429(6)
C22 C23 1.367(6)
C23 C24 1.400(7)
C24 C25 1.365(8)
C25 C26 1.418(7)
C26 C27 1.422(7)
C27 C28 1.359(7)
C28 C29 1.403(7)
C1 H1 1.06(5)
C2 H2 0.82(4)
C3 H3 0.91(5)
C5 H5 0.91(6)
C6 H6 1.01(4)
C7 H7 0.91(4)
C8 H8 0.93(5)
C11 H11 0.96(4)
C12 H12a 0.98(4)
C12 H12b 0.99(5)
C15 H15a 1.00(4)
C15 H15c 1.04(5)
C15 H15b 1.07(6)
C16 H16a 0.92(5)
C16 H16c 0.98(5)
C16 H16b 1.06(5)
C18 H18b 0.85(6)
C18 H18a 1.03(5)
C19 H19 0.93(4)
C22 H22 0.95(4)
C23 H23 1.15(6)
C24 H24 0.89(5)
C25 H25 0.86(5)
C27 H27 0.99(4)
C28 H28 1.02(4)
C29 H29 0.99(5)
